data_7213794
loop_
_publ_author_name
'Karmakar, Sibasree'
'Khanra, Sumit'

_publ_section_title
;
 Polynuclear coordination compounds: a magnetostructural study of
 ferromagnetically coupled Ni4O4 cubane core motif
;
_journal_issue 12
_journal_name_full CrystEngComm
_journal_page_first 2371
_journal_paper_doi 10.1039/c3ce41125g
_journal_volume 16
_journal_year 2014
_chemical_formula_moiety 'C59 H54 N8 Ni4 O20, 4(C2 H3 N)'
_chemical_formula_sum 'C67 H66 N12 Ni4 O20'
_chemical_formula_weight 1594.08
_chemical_name_systematic
; 
 ? 
;
_space_group_IT_number 15
_symmetry_cell_setting monoclinic
_symmetry_space_group_name_Hall '-C 2yc'
_symmetry_space_group_name_H-M 'C 1 2/c 1'
_atom_sites_solution_hydrogens geom
_atom_sites_solution_primary direct
_atom_sites_solution_secondary difmap
_audit_creation_method SHELXL-97
_cell_angle_alpha 90.00
_cell_angle_beta 109.4970(10)
_cell_angle_gamma 90.00
_cell_formula_units_Z 8
_cell_length_a 26.4300(19)
_cell_length_b 15.9077(11)
_cell_length_c 35.039(3)
_cell_measurement_reflns_used 9988
_cell_measurement_temperature 100(2)
_cell_measurement_theta_max 27.78
_cell_measurement_theta_min 2.84
_cell_volume 13887.1(18)
_computing_cell_refinement 'Bruker SAINT'
_computing_data_collection 'Bruker APEX2'
_computing_data_reduction 'Bruker SAINT'
_computing_molecular_graphics 'Bruker SHELXTL'
_computing_publication_material 'Bruker SHELXTL'
_computing_structure_refinement 'SHELXL-97 (Sheldrick, 1997)'
_computing_structure_solution 'SHELXS-97 (Sheldrick, 1990)'
_diffrn_ambient_temperature 100(2)
_diffrn_measured_fraction_theta_full 0.997
_diffrn_measured_fraction_theta_max 0.997
_diffrn_measurement_device_type 'Bruker APEX-II CCD'
_diffrn_measurement_method '\f and \w scans'
_diffrn_radiation_monochromator graphite
_diffrn_radiation_source 'fine-focus sealed tube'
_diffrn_radiation_type MoK\a
_diffrn_radiation_wavelength 0.71073
_diffrn_reflns_av_R_equivalents 0.0314
_diffrn_reflns_av_sigmaI/netI 0.0334
_diffrn_reflns_limit_h_max 33
_diffrn_reflns_limit_h_min -33
_diffrn_reflns_limit_k_max 6
_diffrn_reflns_limit_k_min -20
_diffrn_reflns_limit_l_max 44
_diffrn_reflns_limit_l_min -44
_diffrn_reflns_number 53896
_diffrn_reflns_theta_full 27.00
_diffrn_reflns_theta_max 27.00
_diffrn_reflns_theta_min 1.78
_exptl_absorpt_coefficient_mu 1.151
_exptl_absorpt_correction_T_max 0.817
_exptl_absorpt_correction_T_min 0.711
_exptl_absorpt_correction_type multi-scan
_exptl_absorpt_process_details 'SADABS; BRUKER, 2008'
_exptl_crystal_colour green-brown
_exptl_crystal_density_diffrn 1.525
_exptl_crystal_density_method 'not measured'
_exptl_crystal_description block
_exptl_crystal_F_000 6592
_exptl_crystal_size_max 0.453
_exptl_crystal_size_mid 0.254
_exptl_crystal_size_min 0.176
_refine_diff_density_max 2.1
_refine_diff_density_min -1.825
_refine_diff_density_rms 0.107
_refine_ls_extinction_method none
_refine_ls_goodness_of_fit_ref 1.042
_refine_ls_hydrogen_treatment mixed
_refine_ls_matrix_type full
_refine_ls_number_parameters 921
_refine_ls_number_reflns 15133
_refine_ls_number_restraints 5
_refine_ls_restrained_S_all 1.815
_refine_ls_R_factor_all 0.0680
_refine_ls_R_factor_gt 0.0574
_refine_ls_shift/su_max 0.006
_refine_ls_shift/su_mean 0.001
_refine_ls_structure_factor_coef Fsqd
_refine_ls_weighting_details 'calc w=1/[\s^2^(Fo^2^)+(0.0395P)^2^+153.5005P] where P=(Fo^2^+2Fc^2^)/3'
_refine_ls_weighting_scheme calc
_refine_ls_wR_factor_gt 0.1302
_refine_ls_wR_factor_ref 0.1360
_reflns_number_gt 12952
_reflns_number_total 15133
_reflns_threshold_expression >2sigma(I)
_cod_data_source_file c3ce41125g.txt
_cod_data_source_block sk_sk_100m_b_b
_cod_depositor_comments
;
The following automatic conversions were performed:

'_symmetry_cell_setting' value 'Monoclinic' changed to 'monoclinic'
according to
/usr/data/users/saulius/automatic-downloads/current/RSC/lib/dictionaries/cif_core.dic
dictionary named 'cif_core.dic' version 2.4.2 from 2011-04-26.

Automatic conversion script
Id: cif_fix_values 2281 2013-09-26 08:29:07Z andrius 
;
_cod_original_sg_symbol_H-M 'C2/c  '
_cod_database_code 7213794

loop_
_symmetry_equiv_pos_as_xyz
'x, y, z'
'-x, y, -z+1/2'
'x+1/2, y+1/2, z'
'-x+1/2, y+1/2, -z+1/2'
'-x, -y, -z'
'x, -y, z-1/2'
'-x+1/2, -y+1/2, -z'
'x+1/2, -y+1/2, z-1/2'

loop_
_atom_site_label
_atom_site_type_symbol
_atom_site_fract_x
_atom_site_fract_y
_atom_site_fract_z
_atom_site_U_iso_or_equiv
_atom_site_adp_type
_atom_site_occupancy
_atom_site_symmetry_multiplicity
_atom_site_calc_flag
_atom_site_refinement_flags
Ni1 Ni 0.22851(3) 0.32682(5) 0.84721(2) 0.01271(18) Uani 1 1 d .
Ni2 Ni 0.33257(3) 0.32723(5) 0.92121(2) 0.01306(18) Uani 1 1 d .
Ni3 Ni 0.33125(3) 0.40862(5) 0.83908(2) 0.01286(18) Uani 1 1 d .
Ni4 Ni 0.27339(3) 0.49587(5) 0.89209(2) 0.01315(18) Uani 1 1 d .
N3 N 0.4047(2) 0.2661(3) 0.93380(16) 0.0153(11) Uani 1 1 d .
N7 N 0.2078(2) 0.5507(3) 0.89958(16) 0.0161(11) Uani 1 1 d .
O3 O 0.0363(2) -0.0551(3) 0.80521(17) 0.0288(12) Uani 1 1 d .
N13 N 0.1489(2) 0.3557(3) 0.82324(16) 0.0152(11) Uani 1 1 d .
O13 O 0.29281(18) 0.6028(3) 0.87072(14) 0.0181(9) Uani 1 1 d .
O19 O 0.33627(19) 0.5365(3) 0.81928(15) 0.0186(10) Uani 1 1 d .
O17 O 0.2223(2) 0.2725(3) 0.78939(15) 0.0206(10) Uani 1 1 d D
O5 O 0.35027(19) 0.3700(3) 0.97749(14) 0.0197(10) Uani 1 1 d .
O18 O 0.2999(2) 0.2121(3) 0.93361(15) 0.0189(10) Uani 1 1 d .
O1 O 0.21200(18) 0.2184(3) 0.86935(14) 0.0175(9) Uani 1 1 d .
O20 O 0.3137(2) 0.5261(3) 0.95704(15) 0.0203(10) Uani 1 1 d .
N5 N 0.4105(2) 0.3949(3) 0.84384(16) 0.0144(10) Uani 1 1 d .
O11 O 0.46232(19) 0.2669(3) 0.69301(15) 0.0230(10) Uani 1 1 d .
C58 C 0.3815(3) 0.5800(5) 0.8141(3) 0.0302(17) Uani 1 1 d .
H58A H 0.4116 0.5766 0.8388 0.045 Uiso 1 1 calc R
H58B H 0.3724 0.6379 0.8077 0.045 Uiso 1 1 calc R
H58C H 0.3907 0.5544 0.7925 0.045 Uiso 1 1 calc R
C22 C 0.4223(3) 0.2289(4) 0.9028(2) 0.0171(13) Uani 1 1 d .
N12 N 0.1836(4) 0.5119(6) 0.1784(3) 0.067(3) Uani 1 1 d .
C67 C 0.2252(4) 0.4860(5) 0.1947(3) 0.040(2) Uani 1 1 d .
C66 C 0.2782(4) 0.4522(5) 0.2160(3) 0.0361(19) Uani 1 1 d .
H66A H 0.2778 0.3924 0.2126 0.054 Uiso 1 1 calc R
H66B H 0.2880 0.4654 0.2443 0.054 Uiso 1 1 calc R
H66C H 0.3038 0.4767 0.2053 0.054 Uiso 1 1 calc R
O7 O 0.5085(2) 0.2869(5) 1.14963(17) 0.0457(9) Uani 1 1 d .
C59 C 0.2944(4) 0.5578(6) 0.9880(3) 0.0373(19) Uani 1 1 d .
H59A H 0.2853 0.6161 0.9830 0.056 Uiso 1 1 calc R
H59B H 0.3219 0.5518 1.0139 0.056 Uiso 1 1 calc R
H59C H 0.2632 0.5267 0.9878 0.056 Uiso 1 1 calc R
C52 C 0.0713(3) 0.4986(5) 0.9017(3) 0.0317(18) Uani 1 1 d .
H52 H 0.0383 0.5251 0.8965 0.038 Uiso 1 1 calc R
C57 C 0.2991(3) 0.1768(5) 0.9707(2) 0.0316(17) Uani 1 1 d .
H57A H 0.3352 0.1660 0.9880 0.047 Uiso 1 1 calc R
H57B H 0.2792 0.1251 0.9654 0.047 Uiso 1 1 calc R
H57C H 0.2823 0.2155 0.9838 0.047 Uiso 1 1 calc R
O4 O -0.0131(2) 0.0562(3) 0.78622(17) 0.0302(12) Uani 1 1 d .
C33 C 0.4142(3) 0.3305(4) 0.7448(2) 0.0161(12) Uani 1 1 d .
H33 H 0.4514 0.3338 0.7529 0.019 Uiso 1 1 calc R
C56 C 0.2246(3) 0.3726(4) 0.9314(2) 0.0168(13) Uani 1 1 d .
H56A H 0.2461 0.3932 0.9579 0.020 Uiso 1 1 calc R
H56B H 0.2176 0.3135 0.9343 0.020 Uiso 1 1 calc R
C48 C 0.2456(3) 0.6927(4) 0.9017(2) 0.0188(13) Uani 1 1 d .
C10 C 0.0563(3) 0.5383(5) 0.7912(2) 0.0251(15) Uani 1 1 d .
H10 H 0.0215 0.5524 0.7896 0.030 Uiso 1 1 calc R
C18 C 0.4690(4) 0.2937(7) 1.0802(3) 0.0457(9) Uani 1 1 d .
C24 C 0.4949(3) 0.1864(4) 0.8794(2) 0.0242(15) Uani 1 1 d .
H24 H 0.5315 0.1815 0.8840 0.029 Uiso 1 1 calc R
O15 O 0.2909(3) 0.9805(3) 0.91477(18) 0.0361(7) Uani 1 1 d .
C8 C 0.1293(3) 0.4379(4) 0.80891(19) 0.0169(13) Uani 1 1 d .
C14 C 0.2186(3) 0.4791(4) 0.7984(2) 0.0167(13) Uani 1 1 d .
C41 C 0.4462(3) 0.4598(4) 0.9121(2) 0.0174(13) Uani 1 1 d .
O12 O 0.3876(2) 0.2725(4) 0.64256(17) 0.0393(15) Uani 1 1 d .
C1 C 0.1690(3) 0.1744(4) 0.8536(2) 0.0169(13) Uani 1 1 d .
C31 C 0.3292(3) 0.2991(4) 0.6930(2) 0.0194(13) Uani 1 1 d .
H31 H 0.3101 0.2823 0.6666 0.023 Uiso 1 1 calc R
C55 C 0.1714(3) 0.4191(4) 0.9181(2) 0.0179(13) Uani 1 1 d .
C34 C 0.3878(3) 0.3519(4) 0.77210(19) 0.0147(12) Uani 1 1 d .
C9 C 0.0778(3) 0.4615(4) 0.8071(2) 0.0218(14) Uani 1 1 d .
H9 H 0.0575 0.4248 0.8168 0.026 Uiso 1 1 calc R
C13 C 0.1619(3) 0.4959(4) 0.79759(19) 0.0165(12) Uani 1 1 d .
C2 C 0.1685(3) 0.0880(4) 0.8643(2) 0.0202(14) Uani 1 1 d .
H2 H 0.1988 0.0649 0.8833 0.024 Uiso 1 1 calc R
C11 C 0.0869(3) 0.5942(4) 0.7777(2) 0.0242(15) Uani 1 1 d .
H11 H 0.0724 0.6451 0.7660 0.029 Uiso 1 1 calc R
C3 C 0.1245(3) 0.0379(4) 0.8473(2) 0.0212(14) Uani 1 1 d .
H3A H 0.1254 -0.0187 0.8541 0.025 Uiso 1 1 calc R
C17 C 0.4277(4) 0.3445(7) 1.0830(3) 0.0457(9) Uani 1 1 d .
H17 H 0.4272 0.3623 1.1082 0.055 Uiso 1 1 calc R
N6 N 0.4137(2) 0.2800(4) 0.67884(18) 0.0218(12) Uani 1 1 d .
C39 C 0.5423(3) 0.4564(5) 0.9493(2) 0.0241(15) Uani 1 1 d .
H39 H 0.5710 0.4708 0.9722 0.029 Uiso 1 1 calc R
C38 C 0.5508(3) 0.4111(4) 0.9181(2) 0.0222(14) Uani 1 1 d .
H38 H 0.5852 0.3943 0.9200 0.027 Uiso 1 1 calc R
C7 C 0.1135(3) 0.2961(4) 0.8131(2) 0.0182(13) Uani 1 1 d .
H7 H 0.0795 0.3111 0.7960 0.022 Uiso 1 1 calc R
N4 N 0.5116(3) 0.2674(6) 1.1168(2) 0.0457(9) Uani 1 1 d .
C51 C 0.1137(3) 0.5416(4) 0.8963(2) 0.0234(15) Uani 1 1 d .
H51 H 0.1088 0.5965 0.8867 0.028 Uiso 1 1 calc R
C30 C 0.3027(3) 0.3189(4) 0.7194(2) 0.0189(13) Uani 1 1 d .
H30 H 0.2655 0.3145 0.7108 0.023 Uiso 1 1 calc R
C45 C 0.3060(4) 0.8266(5) 0.8861(3) 0.0361(7) Uani 1 1 d .
H45 H 0.3252 0.8714 0.8808 0.043 Uiso 1 1 calc R
C16 C 0.3880(3) 0.3682(4) 1.0487(2) 0.0208(14) Uani 1 1 d .
H16 H 0.3603 0.4019 1.0508 0.025 Uiso 1 1 calc R
C23 C 0.4769(3) 0.2194(4) 0.9090(2) 0.0211(14) Uani 1 1 d .
H23 H 0.5018 0.2356 0.9336 0.025 Uiso 1 1 calc R
N14 N 0.0307(2) 0.0217(4) 0.80256(19) 0.0225(12) Uani 1 1 d .
C53 C 0.0778(3) 0.4159(5) 0.9147(3) 0.0305(17) Uani 1 1 d .
H53 H 0.0493 0.3868 0.9185 0.037 Uiso 1 1 calc R
C32 C 0.3853(3) 0.3045(4) 0.7061(2) 0.0177(13) Uani 1 1 d .
C42 C 0.3934(3) 0.4941(4) 0.9134(2) 0.0168(13) Uani 1 1 d .
C4 C 0.0781(3) 0.0730(4) 0.8197(2) 0.0196(14) Uani 1 1 d .
C29 C 0.3306(3) 0.3457(4) 0.75956(19) 0.0150(12) Uani 1 1 d .
C44 C 0.3128(3) 0.7468(4) 0.8739(2) 0.0217(14) Uani 1 1 d .
H44 H 0.3368 0.7381 0.8599 0.026 Uiso 1 1 calc R
C20 C 0.4296(3) 0.2875(4) 1.0074(2) 0.0180(13) Uani 1 1 d .
O8 O 0.5490(2) 0.2251(5) 1.11354(17) 0.0457(9) Uani 1 1 d .
C47 C 0.2394(4) 0.7746(5) 0.9142(3) 0.0361(7) Uani 1 1 d .
H47 H 0.2150 0.7855 0.9275 0.043 Uiso 1 1 calc R
C21 C 0.4350(3) 0.2527(4) 0.9709(2) 0.0183(13) Uani 1 1 d .
H21 H 0.4637 0.2162 0.9745 0.022 Uiso 1 1 calc R
C35 C 0.4231(3) 0.3779(4) 0.8120(2) 0.0154(12) Uani 1 1 d .
C28 C 0.3243(3) 0.2153(4) 0.8541(2) 0.0163(13) Uani 1 1 d .
C15 C 0.3877(3) 0.3428(4) 1.0095(2) 0.0171(13) Uani 1 1 d .
C49 C 0.2088(3) 0.6304(4) 0.9078(2) 0.0185(13) Uani 1 1 d .
H49 H 0.1833 0.6496 0.9187 0.022 Uiso 1 1 calc R
C27 C 0.3846(3) 0.2053(4) 0.8652(2) 0.0166(13) Uani 1 1 d .
C5 C 0.0758(3) 0.1568(4) 0.8090(2) 0.0200(14) Uani 1 1 d .
H5 H 0.0443 0.1790 0.7909 0.024 Uiso 1 1 calc R
C12 C 0.1392(3) 0.5732(4) 0.7819(2) 0.0212(14) Uani 1 1 d .
H12 H 0.1601 0.6120 0.7739 0.025 Uiso 1 1 calc R
N8 N 0.2614(3) 0.9238(4) 0.9188(2) 0.0361(7) Uani 1 1 d .
C40 C 0.4909(3) 0.4794(4) 0.9459(2) 0.0209(14) Uani 1 1 d .
H40 H 0.4856 0.5094 0.9670 0.025 Uiso 1 1 calc R
O16 O 0.2243(3) 0.9369(3) 0.93192(18) 0.0361(7) Uani 1 1 d .
C37 C 0.5077(3) 0.3913(4) 0.8843(2) 0.0186(13) Uani 1 1 d .
C43 C 0.2845(3) 0.6773(4) 0.8819(2) 0.0179(13) Uani 1 1 d .
C50 C 0.1644(3) 0.5036(4) 0.9050(2) 0.0176(13) Uani 1 1 d .
C19 C 0.4700(3) 0.2646(5) 1.0435(2) 0.0220(14) Uani 1 1 d .
H19 H 0.4977 0.2295 1.0426 0.026 Uiso 1 1 calc R
C26 C 0.4020(3) 0.1714(4) 0.8358(2) 0.0228(14) Uani 1 1 d .
H18A H 0.3772 0.1555 0.8111 0.027 Uiso 1 1 calc RD
C6 C 0.1209(3) 0.2086(4) 0.8254(2) 0.0178(13) Uani 1 1 d .
C46 C 0.2696(4) 0.8391(5) 0.9066(3) 0.0361(7) Uani 1 1 d .
C36 C 0.4548(3) 0.4160(4) 0.87990(19) 0.0158(12) Uani 1 1 d .
C54 C 0.1272(3) 0.3768(5) 0.9222(2) 0.0239(15) Uani 1 1 d .
H54 H 0.1309 0.3207 0.9302 0.029 Uiso 1 1 calc R
C25 C 0.4580(3) 0.1605(4) 0.8429(2) 0.0251(15) Uani 1 1 d .
H25 H 0.4697 0.1362 0.8232 0.030 Uiso 1 1 calc R
O2 O 0.25223(17) 0.4410(3) 0.83466(13) 0.0132(8) Uani 1 1 d .
O10 O 0.34741(17) 0.4424(3) 0.89701(13) 0.0138(9) Uani 1 1 d .
O14 O 0.25511(17) 0.3798(3) 0.90514(13) 0.0136(9) Uani 1 1 d .
O6 O 0.30935(17) 0.2974(3) 0.86251(13) 0.0141(9) Uani 1 1 d .
O9 O 0.30363(17) 0.3636(3) 0.78337(13) 0.0163(9) Uani 1 1 d .
C60 C 0.3949(4) 0.7103(6) 0.9786(3) 0.039(2) Uani 1 1 d .
H60A H 0.3728 0.6641 0.9650 0.059 Uiso 1 1 calc R
H60B H 0.4302 0.6902 0.9936 0.059 Uiso 1 1 calc R
H60C H 0.3972 0.7509 0.9590 0.059 Uiso 1 1 calc R
C61 C 0.3713(5) 0.7492(7) 1.0061(4) 0.055(3) Uani 1 1 d .
C62 C 0.4422(5) 0.9514(8) 0.9623(5) 0.084(2) Uani 1 1 d .
C63 C 0.4203(5) 1.0201(8) 0.9321(5) 0.084(2) Uani 1 1 d .
H63A H 0.4488 1.0574 0.9322 0.127 Uiso 1 1 calc R
H63B H 0.3934 1.0507 0.9392 0.127 Uiso 1 1 calc R
H63C H 0.4046 0.9961 0.9056 0.127 Uiso 1 1 calc R
N9 N 0.4604(4) 0.8973(6) 0.9829(4) 0.084(2) Uani 1 1 d .
N10 N 0.3517(6) 0.7791(9) 1.0274(4) 0.108(5) Uani 1 1 d .
C64 C 0.5653(5) 0.0740(8) 0.1860(4) 0.065(3) Uani 1 1 d .
H64A H 0.5697 0.0604 0.1606 0.098 Uiso 1 1 calc R
H64B H 0.5292 0.0926 0.1814 0.098 Uiso 1 1 calc R
H64C H 0.5726 0.0251 0.2030 0.098 Uiso 1 1 calc R
C65 C 0.6019(6) 0.1393(9) 0.2053(4) 0.076(4) Uani 1 1 d .
N11 N 0.6332(5) 0.1897(8) 0.2220(4) 0.086(4) Uani 1 1 d .
H20 H 0.325(3) 0.486(5) 0.964(3) 0.02(2) Uiso 1 1 d .
H42A H 0.400(3) 0.508(4) 0.942(2) 0.008(16) Uiso 1 1 d .
H42B H 0.386(3) 0.549(5) 0.899(2) 0.020(19) Uiso 1 1 d .
H14A H 0.217(3) 0.444(5) 0.775(2) 0.013(17) Uiso 1 1 d .
H14B H 0.234(3) 0.533(5) 0.795(2) 0.02(2) Uiso 1 1 d .
H19A H 0.322(3) 0.561(5) 0.832(2) 0.014(19) Uiso 1 1 d .
H28A H 0.312(3) 0.179(5) 0.869(2) 0.015(18) Uiso 1 1 d .
H28B H 0.308(3) 0.204(5) 0.824(2) 0.017(19) Uiso 1 1 d .
H18B H 0.271(4) 0.204(5) 0.917(3) 0.02(2) Uiso 1 1 d .
H37 H 0.517(3) 0.359(5) 0.864(2) 0.018(19) Uiso 1 1 d .
H35 H 0.458(3) 0.382(5) 0.811(2) 0.015(18) Uiso 1 1 d .
H17A H 0.243(4) 0.303(6) 0.783(3) 0.07(4) Uiso 1 1 d D
H17B H 0.196(2) 0.277(6) 0.7690(17) 0.03(3) Uiso 1 1 d D

loop_
_atom_site_aniso_label
_atom_site_aniso_U_11
_atom_site_aniso_U_22
_atom_site_aniso_U_33
_atom_site_aniso_U_23
_atom_site_aniso_U_13
_atom_site_aniso_U_12
Ni1 0.0114(4) 0.0129(4) 0.0138(4) 0.0003(3) 0.0042(3) 0.0004(3)
Ni2 0.0133(4) 0.0136(4) 0.0123(4) 0.0003(3) 0.0044(3) 0.0026(3)
Ni3 0.0116(4) 0.0152(4) 0.0121(4) -0.0010(3) 0.0045(3) -0.0003(3)
Ni4 0.0134(4) 0.0120(4) 0.0145(4) 0.0000(3) 0.0052(3) 0.0016(3)
N3 0.015(3) 0.014(3) 0.018(3) 0.000(2) 0.006(2) 0.002(2)
N7 0.014(3) 0.017(3) 0.017(3) 0.002(2) 0.005(2) 0.003(2)
O3 0.030(3) 0.020(3) 0.041(3) -0.005(2) 0.018(3) -0.009(2)
N13 0.013(3) 0.016(3) 0.017(3) 0.001(2) 0.006(2) 0.000(2)
O13 0.018(2) 0.014(2) 0.023(2) 0.0008(18) 0.009(2) 0.0014(17)
O19 0.017(2) 0.019(2) 0.023(3) 0.0019(19) 0.011(2) -0.0010(18)
O17 0.017(2) 0.025(3) 0.018(2) -0.005(2) 0.003(2) -0.005(2)
O5 0.024(2) 0.021(2) 0.014(2) 0.0010(18) 0.0053(19) 0.0071(19)
O18 0.019(3) 0.020(2) 0.017(2) 0.0046(18) 0.005(2) 0.0007(19)
O1 0.015(2) 0.015(2) 0.021(2) 0.0013(17) 0.0045(19) -0.0012(17)
O20 0.023(3) 0.018(3) 0.020(3) -0.003(2) 0.008(2) 0.004(2)
N5 0.012(2) 0.015(3) 0.015(3) -0.001(2) 0.003(2) -0.0001(19)
O11 0.018(2) 0.025(3) 0.030(3) -0.004(2) 0.014(2) -0.0005(19)
C58 0.024(4) 0.026(4) 0.046(5) 0.004(3) 0.018(4) -0.003(3)
C22 0.021(3) 0.013(3) 0.019(3) 0.004(2) 0.010(3) 0.005(2)
N12 0.054(6) 0.060(6) 0.081(7) 0.027(5) 0.012(5) 0.005(5)
C67 0.052(6) 0.030(4) 0.041(5) 0.002(4) 0.020(4) -0.007(4)
C66 0.044(5) 0.035(4) 0.034(5) -0.008(3) 0.019(4) -0.003(4)
O7 0.0312(17) 0.081(3) 0.0194(14) 0.0005(15) 0.0007(13) 0.0154(16)
C59 0.043(5) 0.039(5) 0.030(4) -0.001(3) 0.011(4) 0.006(4)
C52 0.020(4) 0.032(4) 0.047(5) 0.008(4) 0.017(3) 0.010(3)
C57 0.041(5) 0.031(4) 0.023(4) 0.008(3) 0.010(3) -0.005(3)
O4 0.019(3) 0.032(3) 0.041(3) -0.005(2) 0.012(2) -0.006(2)
C33 0.012(3) 0.016(3) 0.020(3) -0.001(2) 0.005(2) 0.000(2)
C56 0.020(3) 0.014(3) 0.019(3) 0.003(2) 0.010(3) 0.003(2)
C48 0.021(3) 0.016(3) 0.017(3) 0.001(2) 0.003(3) 0.004(2)
C10 0.015(3) 0.025(4) 0.031(4) -0.003(3) 0.002(3) 0.008(3)
C18 0.0312(17) 0.081(3) 0.0194(14) 0.0005(15) 0.0007(13) 0.0154(16)
C24 0.021(4) 0.022(3) 0.034(4) 0.006(3) 0.016(3) 0.007(3)
O15 0.0502(19) 0.0201(13) 0.0416(17) -0.0017(12) 0.0201(14) 0.0017(12)
C8 0.016(3) 0.017(3) 0.016(3) 0.001(2) 0.003(2) 0.004(2)
C14 0.017(3) 0.018(3) 0.015(3) 0.003(2) 0.005(3) 0.001(2)
C41 0.016(3) 0.018(3) 0.018(3) 0.002(2) 0.004(3) 0.000(2)
O12 0.028(3) 0.070(4) 0.021(3) -0.016(3) 0.009(2) -0.006(3)
C1 0.019(3) 0.017(3) 0.017(3) -0.003(2) 0.010(3) -0.001(2)
C31 0.019(3) 0.025(3) 0.013(3) -0.005(2) 0.004(3) -0.003(3)
C55 0.018(3) 0.020(3) 0.017(3) 0.000(2) 0.008(3) 0.003(3)
C34 0.016(3) 0.014(3) 0.016(3) 0.000(2) 0.006(2) 0.000(2)
C9 0.015(3) 0.024(3) 0.027(4) 0.002(3) 0.007(3) 0.002(3)
C13 0.015(3) 0.017(3) 0.014(3) 0.000(2) 0.001(2) 0.001(2)
C2 0.020(3) 0.018(3) 0.023(3) 0.001(3) 0.008(3) 0.001(3)
C11 0.026(4) 0.016(3) 0.025(4) 0.000(3) 0.002(3) 0.006(3)
C3 0.023(4) 0.016(3) 0.029(4) 0.001(3) 0.014(3) -0.003(3)
C17 0.0312(17) 0.081(3) 0.0194(14) 0.0005(15) 0.0007(13) 0.0154(16)
N6 0.025(3) 0.024(3) 0.020(3) -0.007(2) 0.011(3) -0.006(2)
C39 0.017(3) 0.031(4) 0.020(3) 0.000(3) 0.001(3) -0.003(3)
C38 0.015(3) 0.027(4) 0.022(3) 0.004(3) 0.003(3) 0.002(3)
C7 0.014(3) 0.020(3) 0.021(3) 0.003(3) 0.006(3) 0.001(2)
N4 0.0312(17) 0.081(3) 0.0194(14) 0.0005(15) 0.0007(13) 0.0154(16)
C51 0.021(3) 0.020(3) 0.031(4) 0.004(3) 0.011(3) 0.006(3)
C30 0.013(3) 0.023(3) 0.019(3) -0.003(3) 0.003(3) -0.001(2)
C45 0.0502(19) 0.0201(13) 0.0416(17) -0.0017(12) 0.0201(14) 0.0017(12)
C16 0.022(3) 0.023(3) 0.018(3) -0.002(3) 0.007(3) 0.001(3)
C23 0.021(3) 0.019(3) 0.023(4) 0.005(3) 0.008(3) 0.004(3)
N14 0.022(3) 0.022(3) 0.029(3) -0.004(2) 0.015(3) -0.007(2)
C53 0.020(4) 0.032(4) 0.044(5) 0.010(3) 0.018(3) 0.001(3)
C32 0.021(3) 0.017(3) 0.016(3) -0.003(2) 0.009(3) -0.001(2)
C42 0.015(3) 0.018(3) 0.017(3) -0.005(2) 0.005(3) 0.000(2)
C4 0.017(3) 0.021(3) 0.025(4) -0.005(3) 0.012(3) -0.008(3)
C29 0.015(3) 0.014(3) 0.015(3) 0.001(2) 0.005(2) 0.002(2)
C44 0.018(3) 0.022(3) 0.025(4) 0.001(3) 0.007(3) -0.001(3)
C20 0.016(3) 0.020(3) 0.018(3) 0.002(2) 0.005(3) -0.001(2)
O8 0.0312(17) 0.081(3) 0.0194(14) 0.0005(15) 0.0007(13) 0.0154(16)
C47 0.0502(19) 0.0201(13) 0.0416(17) -0.0017(12) 0.0201(14) 0.0017(12)
C21 0.017(3) 0.017(3) 0.020(3) 0.003(2) 0.005(3) 0.004(2)
C35 0.013(3) 0.017(3) 0.017(3) 0.000(2) 0.006(3) -0.002(2)
C28 0.018(3) 0.013(3) 0.018(3) -0.002(2) 0.007(3) 0.003(2)
C15 0.019(3) 0.015(3) 0.016(3) 0.002(2) 0.004(3) -0.003(2)
C49 0.021(3) 0.018(3) 0.017(3) 0.002(2) 0.007(3) 0.007(3)
C27 0.018(3) 0.012(3) 0.021(3) 0.002(2) 0.008(3) 0.002(2)
C5 0.017(3) 0.022(3) 0.022(3) 0.001(3) 0.008(3) -0.002(3)
C12 0.022(3) 0.018(3) 0.021(3) 0.002(3) 0.003(3) -0.001(3)
N8 0.0502(19) 0.0201(13) 0.0416(17) -0.0017(12) 0.0201(14) 0.0017(12)
C40 0.021(3) 0.025(3) 0.015(3) -0.002(3) 0.004(3) -0.001(3)
O16 0.0502(19) 0.0201(13) 0.0416(17) -0.0017(12) 0.0201(14) 0.0017(12)
C37 0.017(3) 0.021(3) 0.018(3) 0.002(3) 0.006(3) 0.003(3)
C43 0.016(3) 0.018(3) 0.018(3) 0.001(2) 0.004(3) 0.004(2)
C50 0.016(3) 0.021(3) 0.018(3) 0.000(2) 0.009(3) 0.003(3)
C19 0.016(3) 0.027(4) 0.021(3) 0.002(3) 0.003(3) 0.002(3)
C26 0.029(4) 0.019(3) 0.023(4) -0.001(3) 0.012(3) 0.001(3)
C6 0.016(3) 0.017(3) 0.021(3) 0.002(2) 0.007(3) -0.001(2)
C46 0.0502(19) 0.0201(13) 0.0416(17) -0.0017(12) 0.0201(14) 0.0017(12)
C36 0.017(3) 0.015(3) 0.014(3) 0.002(2) 0.004(2) -0.002(2)
C54 0.026(4) 0.022(3) 0.027(4) 0.006(3) 0.012(3) 0.005(3)
C25 0.030(4) 0.020(3) 0.033(4) 0.000(3) 0.021(3) 0.006(3)
O2 0.011(2) 0.016(2) 0.013(2) 0.0022(16) 0.0039(17) 0.0012(16)
O10 0.013(2) 0.015(2) 0.012(2) -0.0015(16) 0.0032(17) 0.0004(17)
O14 0.015(2) 0.014(2) 0.014(2) 0.0011(16) 0.0072(18) 0.0018(16)
O6 0.015(2) 0.012(2) 0.017(2) -0.0013(16) 0.0066(18) 0.0015(16)
O9 0.011(2) 0.024(2) 0.015(2) -0.0032(18) 0.0054(18) -0.0012(17)
C60 0.037(5) 0.044(5) 0.032(5) 0.002(4) 0.004(4) -0.005(4)
C61 0.058(7) 0.051(6) 0.058(7) -0.013(5) 0.022(5) -0.011(5)
C62 0.059(4) 0.044(4) 0.134(7) 0.014(4) 0.011(4) 0.001(3)
C63 0.059(4) 0.044(4) 0.134(7) 0.014(4) 0.011(4) 0.001(3)
N9 0.059(4) 0.044(4) 0.134(7) 0.014(4) 0.011(4) 0.001(3)
N10 0.135(12) 0.105(10) 0.121(11) -0.062(9) 0.091(10) -0.029(9)
C64 0.045(6) 0.060(7) 0.080(9) 0.007(6) 0.007(6) -0.009(5)
C65 0.077(9) 0.068(8) 0.067(8) 0.013(7) 0.001(7) -0.006(7)
N11 0.090(9) 0.088(9) 0.064(7) 0.006(6) 0.003(6) -0.018(7)

loop_
_atom_type_symbol
_atom_type_description
_atom_type_scat_dispersion_real
_atom_type_scat_dispersion_imag
_atom_type_scat_source
C C 0.0033 0.0016 'International Tables Vol C Tables 4.2.6.8 and 6.1.1.4'
H H 0.0000 0.0000 'International Tables Vol C Tables 4.2.6.8 and 6.1.1.4'
N N 0.0061 0.0033 'International Tables Vol C Tables 4.2.6.8 and 6.1.1.4'
O O 0.0106 0.0060 'International Tables Vol C Tables 4.2.6.8 and 6.1.1.4'
Ni Ni 0.3393 1.1124 'International Tables Vol C Tables 4.2.6.8 and 6.1.1.4'

loop_
_geom_angle_atom_site_label_1
_geom_angle_atom_site_label_2
_geom_angle_atom_site_label_3
_geom_angle
O1 Ni1 O2 170.33(19)
O1 Ni1 N13 91.5(2)
O2 Ni1 N13 93.45(19)
O1 Ni1 O6 92.55(18)
O2 Ni1 O6 83.75(17)
N13 Ni1 O6 171.2(2)
O1 Ni1 O14 90.98(18)
O2 Ni1 O14 79.66(17)
N13 Ni1 O14 105.98(19)
O6 Ni1 O14 81.74(17)
O1 Ni1 O17 93.47(19)
O2 Ni1 O17 95.05(18)
N13 Ni1 O17 87.7(2)
O6 Ni1 O17 84.33(18)
O14 Ni1 O17 165.55(18)
O5 Ni2 O6 172.79(18)
O5 Ni2 N3 93.1(2)
O6 Ni2 N3 93.04(19)
O5 Ni2 O14 90.87(18)
O6 Ni2 O14 83.21(17)
N3 Ni2 O14 174.6(2)
O5 Ni2 O10 95.02(18)
O6 Ni2 O10 80.03(17)
N3 Ni2 O10 102.34(19)
O14 Ni2 O10 80.94(17)
O5 Ni2 O18 94.0(2)
O6 Ni2 O18 89.98(18)
N3 Ni2 O18 87.7(2)
O14 Ni2 O18 88.37(18)
O10 Ni2 O18 166.12(18)
O9 Ni3 O10 169.05(18)
O9 Ni3 N5 94.15(19)
O10 Ni3 N5 94.54(19)
O9 Ni3 O2 89.18(17)
O10 Ni3 O2 83.09(17)
N5 Ni3 O2 171.89(19)
O9 Ni3 O6 91.25(18)
O10 Ni3 O6 79.89(17)
N5 Ni3 O6 106.50(19)
O2 Ni3 O6 80.78(17)
O9 Ni3 O19 93.76(19)
O10 Ni3 O19 93.27(19)
N5 Ni3 O19 87.5(2)
O2 Ni3 O19 84.94(17)
O6 Ni3 O19 164.80(18)
O13 Ni4 O14 170.35(18)
O13 Ni4 N7 91.1(2)
O14 Ni4 N7 94.9(2)
O13 Ni4 O10 91.54(18)
O14 Ni4 O10 84.06(17)
N7 Ni4 O10 168.5(2)
O13 Ni4 O2 90.82(18)
O14 Ni4 O2 80.05(17)
N7 Ni4 O2 109.7(2)
O10 Ni4 O2 81.48(16)
O13 Ni4 O20 96.0(2)
O14 Ni4 O20 92.02(19)
N7 Ni4 O20 85.0(2)
O10 Ni4 O20 83.58(18)
O2 Ni4 O20 163.71(18)
C21 N3 C22 116.2(5)
C21 N3 Ni2 120.8(4)
C22 N3 Ni2 122.8(4)
C49 N7 C50 116.1(6)
C49 N7 Ni4 119.4(5)
C50 N7 Ni4 123.1(4)
C7 N13 C8 115.3(5)
C7 N13 Ni1 119.9(5)
C8 N13 Ni1 123.5(4)
C43 O13 Ni4 125.4(4)
C58 O19 Ni3 129.1(4)
C58 O19 H19A 115(6)
Ni3 O19 H19A 101(6)
Ni1 O17 H17A 100(8)
Ni1 O17 H17B 124(7)
H17A O17 H17B 99(10)
C15 O5 Ni2 127.1(4)
C57 O18 Ni2 131.0(5)
C57 O18 H18B 106(6)
Ni2 O18 H18B 111(6)
C1 O1 Ni1 125.2(4)
C59 O20 Ni4 133.0(5)
C59 O20 H20 106(7)
Ni4 O20 H20 99(7)
C35 N5 C36 115.8(5)
C35 N5 Ni3 120.0(4)
C36 N5 Ni3 123.5(4)
O19 C58 H58A 109.5
O19 C58 H58B 109.5
H58A C58 H58B 109.5
O19 C58 H58C 109.5
H58A C58 H58C 109.5
H58B C58 H58C 109.5
C23 C22 C27 119.2(6)
C23 C22 N3 120.2(6)
C27 C22 N3 120.6(6)
N12 C67 C66 179.1(11)
C67 C66 H66A 109.5
C67 C66 H66B 109.5
H66A C66 H66B 109.5
C67 C66 H66C 109.5
H66A C66 H66C 109.5
H66B C66 H66C 109.5
O20 C59 H59A 109.5
O20 C59 H59B 109.5
H59A C59 H59B 109.5
O20 C59 H59C 109.5
H59A C59 H59C 109.5
H59B C59 H59C 109.5
C51 C52 C53 119.9(7)
C51 C52 H52 120.0
C53 C52 H52 120.0
O18 C57 H57A 109.5
O18 C57 H57B 109.5
H57A C57 H57B 109.5
O18 C57 H57C 109.5
H57A C57 H57C 109.5
H57B C57 H57C 109.5
C32 C33 C34 120.4(6)
C32 C33 H33 119.8
C34 C33 H33 119.8
O14 C56 C55 115.5(5)
O14 C56 H56A 108.4
C55 C56 H56A 108.4
O14 C56 H56B 108.4
C55 C56 H56B 108.4
H56A C56 H56B 107.5
C47 C48 C43 119.0(7)
C47 C48 C49 115.8(7)
C43 C48 C49 125.1(6)
C9 C10 C11 119.7(7)
C9 C10 H10 120.1
C11 C10 H10 120.1
C19 C18 C17 121.5(8)
C19 C18 N4 118.3(8)
C17 C18 N4 120.1(8)
C23 C24 C25 119.5(7)
C23 C24 H24 120.2
C25 C24 H24 120.2
C9 C8 C13 119.4(6)
C9 C8 N13 119.6(6)
C13 C8 N13 120.9(6)
O2 C14 C13 114.4(5)
O2 C14 H14A 110(4)
C13 C14 H14A 108(4)
O2 C14 H14B 109(5)
C13 C14 H14B 107(5)
H14A C14 H14B 107(6)
C40 C41 C36 118.0(6)
C40 C41 C42 114.9(6)
C36 C41 C42 127.0(6)
O1 C1 C2 119.6(6)
O1 C1 C6 122.8(6)
C2 C1 C6 117.6(6)
C30 C31 C32 119.1(6)
C30 C31 H31 120.4
C32 C31 H31 120.4
C54 C55 C50 118.0(6)
C54 C55 C56 117.0(6)
C50 C55 C56 124.8(6)
C33 C34 C29 119.3(6)
C33 C34 C35 114.7(6)
C29 C34 C35 126.0(6)
C10 C9 C8 121.3(7)
C10 C9 H9 119.3
C8 C9 H9 119.3
C12 C13 C8 117.8(6)
C12 C13 C14 117.1(6)
C8 C13 C14 125.0(6)
C3 C2 C1 121.8(7)
C3 C2 H2 119.1
C1 C2 H2 119.1
C12 C11 C10 119.1(6)
C12 C11 H11 120.5
C10 C11 H11 120.5
C2 C3 C4 119.3(6)
C2 C3 H3A 120.3
C4 C3 H3A 120.3
C16 C17 C18 119.5(8)
C16 C17 H17 120.2
C18 C17 H17 120.2
O11 N6 O12 123.2(6)
O11 N6 C32 118.7(6)
O12 N6 C32 118.0(6)
C40 C39 C38 118.9(6)
C40 C39 H39 120.5
C38 C39 H39 120.5
C37 C38 C39 119.5(6)
C37 C38 H38 120.3
C39 C38 H38 120.3
N13 C7 C6 127.4(6)
N13 C7 H7 116.3
C6 C7 H7 116.3
O7 N4 O8 122.3(7)
O7 N4 C18 118.6(7)
O8 N4 C18 119.1(7)
C52 C51 C50 121.0(7)
C52 C51 H51 119.5
C50 C51 H51 119.5
C31 C30 C29 121.8(6)
C31 C30 H30 119.1
C29 C30 H30 119.1
C44 C45 C46 118.7(8)
C44 C45 H45 120.7
C46 C45 H45 120.7
C17 C16 C15 121.8(7)
C17 C16 H16 119.1
C15 C16 H16 119.1
C24 C23 C22 121.5(7)
C24 C23 H23 119.3
C22 C23 H23 119.3
O3 N14 O4 123.1(6)
O3 N14 C4 117.5(6)
O4 N14 C4 119.3(6)
C52 C53 C54 119.6(7)
C52 C53 H53 120.2
C54 C53 H53 120.2
C33 C32 C31 121.2(6)
C33 C32 N6 119.3(6)
C31 C32 N6 119.4(6)
O10 C42 C41 116.9(5)
O10 C42 H42A 112(4)
C41 C42 H42A 106(4)
O10 C42 H42B 108(4)
C41 C42 H42B 109(4)
H42A C42 H42B 106(6)
C5 C4 C3 121.5(6)
C5 C4 N14 118.5(6)
C3 C4 N14 120.0(6)
O9 C29 C30 119.4(6)
O9 C29 C34 122.6(6)
C30 C29 C34 118.0(6)
C45 C44 C43 121.9(7)
C45 C44 H44 119.1
C43 C44 H44 119.1
C19 C20 C15 118.7(6)
C19 C20 C21 115.3(6)
C15 C20 C21 126.0(6)
C46 C47 C48 119.7(8)
C46 C47 H47 120.1
C48 C47 H47 120.1
N3 C21 C20 127.8(6)
N3 C21 H21 116.1
C20 C21 H21 116.1
N5 C35 C34 128.2(6)
N5 C35 H35 125(5)
C34 C35 H35 107(4)
O6 C28 C27 112.6(5)
O6 C28 H28A 107(5)
C27 C28 H28A 109(5)
O6 C28 H28B 109(4)
C27 C28 H28B 108(4)
H28A C28 H28B 112(6)
O5 C15 C16 119.6(6)
O5 C15 C20 122.5(6)
C16 C15 C20 117.8(6)
N7 C49 C48 126.9(6)
N7 C49 H49 116.6
C48 C49 H49 116.6
C26 C27 C22 119.8(6)
C26 C27 C28 115.9(6)
C22 C27 C28 124.3(6)
C4 C5 C6 120.0(6)
C4 C5 H5 120.0
C6 C5 H5 120.0
C11 C12 C13 122.4(7)
C11 C12 H12 118.8
C13 C12 H12 118.8
O16 N8 O15 122.2(7)
O16 N8 C46 118.9(7)
O15 N8 C46 118.9(7)
C39 C40 C41 123.1(7)
C39 C40 H40 118.4
C41 C40 H40 118.4
C38 C37 C36 122.3(6)
C38 C37 H37 115(5)
C36 C37 H37 123(5)
O13 C43 C44 120.3(6)
O13 C43 C48 121.5(6)
C44 C43 C48 118.2(6)
C51 C50 C55 119.4(6)
C51 C50 N7 119.4(6)
C55 C50 N7 121.1(6)
C18 C19 C20 120.5(7)
C18 C19 H19 119.7
C20 C19 H19 119.7
C27 C26 C25 120.4(7)
C27 C26 H18A 119.8
C25 C26 H18A 119.8
C5 C6 C1 119.8(6)
C5 C6 C7 115.4(6)
C1 C6 C7 124.8(6)
C47 C46 C45 122.4(8)
C47 C46 N8 118.7(8)
C45 C46 N8 118.8(7)
C41 C36 C37 118.1(6)
C41 C36 N5 120.9(6)
C37 C36 N5 121.0(6)
C53 C54 C55 122.0(7)
C53 C54 H54 119.0
C55 C54 H54 119.0
C24 C25 C26 119.6(6)
C24 C25 H25 120.2
C26 C25 H25 120.2
C14 O2 Ni1 115.6(4)
C14 O2 Ni4 124.7(4)
Ni1 O2 Ni4 99.72(18)
C14 O2 Ni3 118.7(4)
Ni1 O2 Ni3 97.83(18)
Ni4 O2 Ni3 95.23(17)
C42 O10 Ni3 115.5(4)
C42 O10 Ni4 116.7(4)
Ni3 O10 Ni4 98.55(18)
C42 O10 Ni2 126.1(4)
Ni3 O10 Ni2 99.70(18)
Ni4 O10 Ni2 95.28(17)
C56 O14 Ni4 117.2(4)
C56 O14 Ni1 121.2(4)
Ni4 O14 Ni1 100.29(18)
C56 O14 Ni2 120.5(4)
Ni4 O14 Ni2 98.05(18)
Ni1 O14 Ni2 94.68(17)
C28 O6 Ni2 114.8(4)
C28 O6 Ni1 119.1(4)
Ni2 O6 Ni1 98.55(18)
C28 O6 Ni3 123.8(4)
Ni2 O6 Ni3 99.89(18)
Ni1 O6 Ni3 95.91(18)
C29 O9 Ni3 127.9(4)
C61 C60 H60A 109.5
C61 C60 H60B 109.5
H60A C60 H60B 109.5
C61 C60 H60C 109.5
H60A C60 H60C 109.5
H60B C60 H60C 109.5
N10 C61 C60 178.6(14)
N9 C62 C63 174.6(19)
C62 C63 H63A 109.5
C62 C63 H63B 109.4
H63A C63 H63B 109.5
C62 C63 H63C 109.5
H63A C63 H63C 109.5
H63B C63 H63C 109.5
C65 C64 H64A 109.5
C65 C64 H64B 109.5
H64A C64 H64B 109.5
C65 C64 H64C 109.5
H64A C64 H64C 109.5
H64B C64 H64C 109.5
N11 C65 C64 176.8(16)

loop_
_geom_bond_atom_site_label_1
_geom_bond_atom_site_label_2
_geom_bond_distance
Ni1 O1 1.999(5)
Ni1 O2 2.018(4)
Ni1 N13 2.041(5)
Ni1 O6 2.075(4)
Ni1 O14 2.091(4)
Ni1 O17 2.158(5)
Ni2 O5 1.989(5)
Ni2 O6 1.997(4)
Ni2 N3 2.053(5)
Ni2 O14 2.106(4)
Ni2 O10 2.110(4)
Ni2 O18 2.131(5)
Ni3 O9 1.976(4)
Ni3 O10 2.003(4)
Ni3 N5 2.057(5)
Ni3 O2 2.106(4)
Ni3 O6 2.111(4)
Ni3 O19 2.168(5)
Ni4 O13 1.994(5)
Ni4 O14 2.000(4)
Ni4 N7 2.034(5)
Ni4 O10 2.087(4)
Ni4 O2 2.091(4)
Ni4 O20 2.220(5)
N3 C21 1.298(9)
N3 C22 1.444(8)
N7 C49 1.298(8)
N7 C50 1.436(8)
O3 N14 1.231(8)
N13 C7 1.295(8)
N13 C8 1.433(8)
O13 C43 1.289(8)
O19 C58 1.445(8)
O19 H19A 0.78(8)
O17 H17A 0.83(3)
O17 H17B 0.81(2)
O5 C15 1.299(8)
O18 C57 1.423(8)
O18 H18B 0.79(9)
O1 C1 1.290(8)
O20 C59 1.435(9)
O20 H20 0.71(9)
N5 C35 1.296(8)
N5 C36 1.447(8)
O11 N6 1.231(8)
C58 H58A 0.9600
C58 H58B 0.9600
C58 H58C 0.9600
C22 C23 1.395(9)
C22 C27 1.411(9)
N12 C67 1.134(13)
C67 C66 1.452(13)
C66 H66A 0.9600
C66 H66B 0.9600
C66 H66C 0.9600
O7 N4 1.222(9)
C59 H59A 0.9600
C59 H59B 0.9600
C59 H59C 0.9600
C52 C51 1.381(10)
C52 C53 1.383(11)
C52 H52 0.9300
C57 H57A 0.9600
C57 H57B 0.9600
C57 H57C 0.9600
O4 N14 1.235(8)
C33 C32 1.381(9)
C33 C34 1.399(9)
C33 H33 0.9300
C56 O14 1.417(7)
C56 C55 1.519(9)
C56 H56A 0.9700
C56 H56B 0.9700
C48 C47 1.401(10)
C48 C43 1.442(9)
C48 C49 1.452(10)
C10 C9 1.384(10)
C10 C11 1.386(11)
C10 H10 0.9300
C18 C19 1.378(11)
C18 C17 1.387(13)
C18 N4 1.456(11)
C24 C23 1.380(10)
C24 C25 1.387(11)
C24 H24 0.9300
O15 N8 1.231(9)
C8 C9 1.393(9)
C8 C13 1.406(9)
C14 O2 1.419(7)
C14 C13 1.513(9)
C14 H14A 0.99(7)
C14 H14B 0.97(8)
C41 C40 1.401(9)
C41 C36 1.408(9)
C41 C42 1.514(9)
O12 N6 1.233(8)
C1 C2 1.427(9)
C1 C6 1.432(9)
C31 C30 1.370(9)
C31 C32 1.400(9)
C31 H31 0.9300
C55 C54 1.397(10)
C55 C50 1.411(9)
C34 C29 1.431(9)
C34 C35 1.457(9)
C9 H9 0.9300
C13 C12 1.399(9)
C2 C3 1.371(10)
C2 H2 0.9300
C11 C12 1.382(10)
C11 H11 0.9300
C3 C4 1.399(10)
C3 H3A 0.9300
C17 C16 1.359(11)
C17 H17 0.9300
N6 C32 1.451(8)
C39 C40 1.371(10)
C39 C38 1.389(10)
C39 H39 0.9300
C38 C37 1.377(10)
C38 H38 0.9300
C7 C6 1.451(9)
C7 H7 0.9300
N4 O8 1.232(9)
C51 C50 1.407(9)
C51 H51 0.9300
C30 C29 1.419(9)
C30 H30 0.9300
C45 C44 1.370(10)
C45 C46 1.395(12)
C45 H45 0.9300
C16 C15 1.427(9)
C16 H16 0.9300
C23 H23 0.9300
N14 C4 1.446(8)
C53 C54 1.389(10)
C53 H53 0.9300
C42 O10 1.420(8)
C42 H42A 1.00(7)
C42 H42B 1.01(8)
C4 C5 1.382(9)
C29 O9 1.297(8)
C44 C43 1.414(9)
C44 H44 0.9300
C20 C19 1.404(9)
C20 C15 1.435(9)
C20 C21 1.443(9)
C47 C46 1.379(12)
C47 H47 0.9300
C21 H21 0.9300
C35 H35 0.95(7)
C28 O6 1.423(7)
C28 C27 1.517(9)
C28 H28A 0.92(8)
C28 H28B 1.00(8)
C49 H49 0.9300
C27 C26 1.371(9)
C5 C6 1.406(9)
C5 H5 0.9300
C12 H12 0.9300
N8 O16 1.231(9)
N8 C46 1.452(10)
C40 H40 0.9300
C37 C36 1.410(9)
C37 H37 0.97(8)
C19 H19 0.9300
C26 C25 1.428(10)
C26 H18A 0.9300
C54 H54 0.9300
C25 H25 0.9300
C60 C61 1.450(14)
C60 H60A 0.9600
C60 H60B 0.9600
C60 H60C 0.9600
C61 N10 1.144(14)
C62 N9 1.124(16)
C62 C63 1.496(18)
C63 H63A 0.9600
C63 H63B 0.9600
C63 H63C 0.9600
C64 C65 1.426(17)
C64 H64A 0.9600
C64 H64B 0.9600
C64 H64C 0.9600
C65 N11 1.160(17)
